data_7232865
loop_
_publ_author_name
'Dong, Jun-Liang'
'Zhu, Peng-Yin'
'Du, Jia-Qiang'
'Xie, Fei'
'Lan, Hai-Ming'
'Yang, Ru-Xia'
'Yang, Li-Zheng'
'Wang, Duo-Zhi'

_publ_section_title
;
 Syntheses, structures, and magnetic properties of mixed-ligand complexes
 based on 3,6-bis(benzimidazol-1-yl)pyridazine
;
_journal_issue 31
_journal_name_full 'RSC Advances'
_journal_page_first 17560
_journal_paper_doi 10.1039/C9RA03082D
_journal_volume 9
_journal_year 2019
_chemical_formula_moiety 'C24 H16 Mn N6 O5 S'
_chemical_formula_sum 'C24 H16 Mn N6 O5 S'
_chemical_formula_weight 555.43
_space_group_crystal_system monoclinic
_space_group_IT_number 9
_space_group_name_Hall 'C -2yc'
_space_group_name_H-M_alt 'C 1 c 1'
_symmetry_space_group_name_Hall 'C -2yc'
_symmetry_space_group_name_H-M 'C 1 c 1'
_atom_sites_solution_hydrogens mixed
_atom_sites_solution_primary dual
_audit_creation_date 2017-11-09
_audit_creation_method
;
Olex2 1.2-beta
(compiled 2017.08.10 svn.r3458 for OlexSys, GUI svn.r5381)
;
_audit_update_record
;
2018-10-18 deposited with the CCDC.    2019-05-27 downloaded from the CCDC.
;
_cell_angle_alpha 90
_cell_angle_beta 109.388(4)
_cell_angle_gamma 90
_cell_formula_units_Z 4
_cell_length_a 19.829(3)
_cell_length_b 5.8486(10)
_cell_length_c 20.750(3)
_cell_measurement_reflns_used 2515
_cell_measurement_temperature 173.15
_cell_measurement_theta_max 27.17
_cell_measurement_theta_min 2.18
_cell_volume 2270.0(6)
_computing_cell_refinement 'SAINT v8.34A (Bruker, 2013)'
_computing_data_reduction 'SAINT v8.34A (Bruker, 2013)'
_computing_molecular_graphics 'Olex2 (Dolomanov et al., 2009)'
_computing_publication_material 'Olex2 (Dolomanov et al., 2009)'
_computing_structure_refinement 'ShelXL (Sheldrick, 2015)'
_computing_structure_solution 'ShelXT (Sheldrick, 2015)'
_diffrn_ambient_temperature 173.15
_diffrn_measured_fraction_theta_full 0.998
_diffrn_measured_fraction_theta_max 0.997
_diffrn_measurement_device_type 'Bruker APEX-II CCD'
_diffrn_measurement_method '\f and \w scans'
_diffrn_radiation_type MoK\a
_diffrn_radiation_wavelength 0.71073
_diffrn_reflns_av_R_equivalents 0.0426
_diffrn_reflns_av_unetI/netI 0.0437
_diffrn_reflns_Laue_measured_fraction_full 0.998
_diffrn_reflns_Laue_measured_fraction_max 0.997
_diffrn_reflns_limit_h_max 25
_diffrn_reflns_limit_h_min -25
_diffrn_reflns_limit_k_max 7
_diffrn_reflns_limit_k_min -7
_diffrn_reflns_limit_l_max 24
_diffrn_reflns_limit_l_min -27
_diffrn_reflns_number 16528
_diffrn_reflns_point_group_measured_fraction_full 0.998
_diffrn_reflns_point_group_measured_fraction_max 0.997
_diffrn_reflns_theta_full 25.242
_diffrn_reflns_theta_max 27.583
_diffrn_reflns_theta_min 1.040
_diffrn_standards_number 0
_exptl_absorpt_coefficient_mu 0.726
_exptl_absorpt_correction_T_max 0.7456
_exptl_absorpt_correction_T_min 0.6131
_exptl_absorpt_correction_type multi-scan
_exptl_absorpt_process_details
'SADABS-2014/5 (Bruker,2014/5) was used for absorption correction. wR2(int) was 0.0960 before and 0.0606 after correction. The Ratio of minimum to maximum transmission is 0.8223. The \l/2 correction factor is 0.00150.'
_exptl_crystal_colour colourless
_exptl_crystal_colour_primary colourless
_exptl_crystal_density_diffrn 1.625
_exptl_crystal_description block
_exptl_crystal_F_000 1132
_exptl_crystal_size_max 0.25
_exptl_crystal_size_mid 0.18
_exptl_crystal_size_min 0.11
_refine_diff_density_max 0.262
_refine_diff_density_min -0.339
_refine_diff_density_rms 0.058
_refine_ls_abs_structure_details
;
 Flack x determined using 1857 quotients [(I+)-(I-)]/[(I+)+(I-)]
 (Parsons, Flack and Wagner, Acta Cryst. B69 (2013) 249-259).
;
_refine_ls_abs_structure_Flack 0.014(11)
_refine_ls_extinction_method none
_refine_ls_goodness_of_fit_ref 1.049
_refine_ls_hydrogen_treatment constr
_refine_ls_matrix_type full
_refine_ls_number_parameters 373
_refine_ls_number_reflns 4747
_refine_ls_number_restraints 74
_refine_ls_restrained_S_all 1.045
_refine_ls_R_factor_all 0.0350
_refine_ls_R_factor_gt 0.0320
_refine_ls_shift/su_max 0.003
_refine_ls_shift/su_mean 0.000
_refine_ls_structure_factor_coef Fsqd
_refine_ls_weighting_details 'w=1/[\s^2^(Fo^2^)+(0.0365P)^2^+0.6832P] where P=(Fo^2^+2Fc^2^)/3'
_refine_ls_weighting_scheme calc
_refine_ls_wR_factor_gt 0.0757
_refine_ls_wR_factor_ref 0.0775
_reflns_Friedel_coverage 0.999
_reflns_Friedel_fraction_full 0.998
_reflns_Friedel_fraction_max 0.997
_reflns_number_gt 4455
_reflns_number_total 4747
_reflns_threshold_expression 'I > 2\s(I)'
_cod_data_source_file c9ra03082d2.cif
_cod_data_source_block mo_201797-ycy-4_0m
_cod_database_code 7232865
_shelx_shelxl_version_number 2014/7
_shelx_space_group_comment
;
The symmetry employed for this shelxl refinement is uniquely defined
by the following loop, which should always be used as a source of
symmetry information in preference to the above space-group names.
They are only intended as comments.
;
_shelx_estimated_absorpt_t_max 0.924
_shelx_estimated_absorpt_t_min 0.839
_olex2_refinement_description
;
1. Twinned data refinement
 Scales: 0.63(2)
 0.37(2)
2. Fixed Uiso
 At 1.2 times of:
  All C(H) groups
 At 1.5 times of:
  All O(H,H) groups
3. Uiso/Uaniso restraints and constraints
N4A \\sim N3A \\sim C16A \\sim C15A \\sim C16 \\sim N4 \\sim N3 \\sim C15:
within 2A with sigma of 0.01 and sigma for terminal atoms of 0.01
4. Others
 Sof(N4A)=Sof(N3A)=Sof(C16A)=Sof(H16A)=Sof(C15A)=Sof(H15A)=1-FVAR(1)
 Sof(C16)=Sof(H16)=Sof(N4)=Sof(N3)=Sof(C15)=Sof(H15)=FVAR(1)
5.a Rotating group:
 O5(H5A,H5B)
5.b Aromatic/amide H refined with riding coordinates:
 C3(H3), C7(H7), C20(H20), C12(H12), C22(H22), C11(H11), C9(H9), C18(H18),
 C4(H4), C23(H23), C16A(H16A), C21(H21), C15A(H15A), C10(H10), C16(H16),
 C15(H15)
;
_olex2_submission_special_instructions 'No special instructions were received'

loop_
_space_group_symop_operation_xyz
'x, y, z'
'x, -y, z+1/2'
'x+1/2, y+1/2, z'
'x+1/2, -y+1/2, z+1/2'

loop_
_atom_site_label
_atom_site_type_symbol
_atom_site_fract_x
_atom_site_fract_y
_atom_site_fract_z
_atom_site_U_iso_or_equiv
_atom_site_adp_type
_atom_site_occupancy
_atom_site_site_symmetry_order
_atom_site_calc_flag
_atom_site_refinement_flags_posn
_atom_site_refinement_flags_adp
_atom_site_refinement_flags_occupancy
_atom_site_disorder_assembly
_atom_site_disorder_group
Mn1 Mn 0.32110(3) 0.20309(8) 0.49180(3) 0.01855(13) Uani 1 1 d . . . . .
S1 S 0.31324(5) -0.16558(14) 0.23196(5) 0.0222(2) Uani 1 1 d . . . . .
O4 O 0.35544(15) 0.1278(5) 0.40939(13) 0.0264(6) Uani 1 1 d . . . . .
O2 O 0.30414(16) 0.0892(4) 0.05522(13) 0.0287(6) Uani 1 1 d . . . . .
O1 O 0.29166(14) -0.2612(4) 0.08832(13) 0.0224(5) Uani 1 1 d . . . . .
N2 N 0.5212(2) 0.4221(7) 0.6448(2) 0.0311(8) Uani 1 1 d . . . . .
O5 O 0.3285(2) 0.5623(4) 0.48540(18) 0.0488(9) Uani 1 1 d . . . . .
H5A H 0.3008 0.6283 0.5051 0.073 Uiso 1 1 d GR . . . .
H5B H 0.3107 0.6050 0.4426 0.073 Uiso 1 1 d GR . . . .
O3 O 0.32723(18) -0.2318(5) 0.37429(15) 0.0368(7) Uani 1 1 d . . . . .
N6 N 0.7091(2) 1.2847(7) 0.9146(2) 0.0364(10) Uani 1 1 d . . . . .
N1 N 0.4339(2) 0.2282(6) 0.5677(2) 0.0331(9) Uani 1 1 d . . . . .
C3 C 0.3168(2) 0.2501(6) 0.19513(19) 0.0225(8) Uani 1 1 d . . . . .
H3 H 0.3158 0.3825 0.1683 0.027 Uiso 1 1 calc R . . . .
C17 C 0.5999(3) 0.9087(8) 0.7874(2) 0.0384(12) Uani 1 1 d . . . . .
C6 C 0.33788(19) -0.0263(6) 0.36486(18) 0.0211(7) Uani 1 1 d . . . . .
N5 N 0.6258(2) 1.0831(7) 0.8372(2) 0.0337(9) Uani 1 1 d . . . . .
C2 C 0.30818(19) 0.0327(6) 0.16980(18) 0.0176(7) Uani 1 1 d . . . . .
C8 C 0.5542(2) 0.2484(8) 0.6197(3) 0.0319(10) Uani 1 1 d . . . . .
C1 C 0.29991(19) -0.0503(6) 0.10025(18) 0.0183(7) Uani 1 1 d . . . . .
C5 C 0.32788(19) 0.0419(6) 0.29315(18) 0.0174(7) Uani 1 1 d . . . . .
C13 C 0.4986(2) 0.1289(7) 0.5722(2) 0.0259(8) Uani 1 1 d . . . . .
C25 C 0.6422(2) 1.3741(7) 0.9094(2) 0.0287(9) Uani 1 1 d . . . . .
C7 C 0.4495(2) 0.3957(8) 0.6111(2) 0.0374(11) Uani 1 1 d . . . . .
H7 H 0.4143 0.4917 0.6189 0.045 Uiso 1 1 calc R . . . .
N4A N 0.5335(4) 0.9281(13) 0.7459(4) 0.0493(17) Uani 0.768(10) 1 d . U P A 2
C24 C 0.5888(3) 1.2474(8) 0.8615(2) 0.0311(10) Uani 1 1 d . . . . .
C20 C 0.6253(3) 1.5595(9) 0.9433(3) 0.0421(12) Uani 1 1 d . . . . .
H20 H 0.6611 1.6484 0.9753 0.051 Uiso 1 1 calc R . . . .
C12 C 0.5119(3) -0.0577(8) 0.5382(2) 0.0366(10) Uani 1 1 d . . . . .
H12 H 0.4739 -0.1393 0.5063 0.044 Uiso 1 1 calc R . . . .
N3A N 0.5077(4) 0.7605(14) 0.6976(4) 0.0491(17) Uani 0.768(10) 1 d . U P A 2
C22 C 0.5010(4) 1.4742(13) 0.8819(4) 0.070(2) Uani 1 1 d . . . . .
H22 H 0.4522 1.5102 0.8743 0.084 Uiso 1 1 calc R . . . .
C11 C 0.5815(4) -0.1231(11) 0.5516(3) 0.0615(18) Uani 1 1 d . . . . .
H11 H 0.5920 -0.2532 0.5292 0.074 Uiso 1 1 calc R . . . .
C9 C 0.6247(3) 0.1868(11) 0.6320(4) 0.0567(16) Uani 1 1 d . . . . .
H9 H 0.6630 0.2705 0.6629 0.068 Uiso 1 1 calc R . . . .
C18 C 0.6961(2) 1.1165(9) 0.8707(3) 0.0412(12) Uani 1 1 d . . . . .
H18 H 0.7326 1.0264 0.8630 0.049 Uiso 1 1 calc R . . . .
C14 C 0.5514(3) 0.5895(8) 0.6952(2) 0.0371(11) Uani 1 1 d . . . . .
C4 C 0.3275(2) 0.2558(6) 0.26604(19) 0.0225(8) Uani 1 1 d . . . . .
H4 H 0.3337 0.3928 0.2920 0.027 Uiso 1 1 calc R . . . .
C23 C 0.5168(3) 1.2943(11) 0.8474(4) 0.0552(17) Uani 1 1 d . . . . .
H23 H 0.4805 1.2065 0.8155 0.066 Uiso 1 1 calc R . . . .
C16A C 0.6431(5) 0.7343(14) 0.7878(5) 0.051(2) Uani 0.768(10) 1 d . U P A 2
H16A H 0.6899 0.7256 0.8202 0.061 Uiso 0.768(10) 1 calc R . P A 2
C21 C 0.5535(4) 1.6064(11) 0.9277(3) 0.065(2) Uani 1 1 d . . . . .
H21 H 0.5395 1.7332 0.9490 0.079 Uiso 1 1 calc R . . . .
C15A C 0.6176(5) 0.5700(13) 0.7402(4) 0.0491(19) Uani 0.768(10) 1 d . U P A 2
H15A H 0.6463 0.4416 0.7386 0.059 Uiso 0.768(10) 1 calc R . P A 2
C10 C 0.6369(4) -0.0008(15) 0.5976(4) 0.081(2) Uani 1 1 d . . . . .
H10 H 0.6848 -0.0487 0.6056 0.097 Uiso 1 1 calc R . . . .
C16 C 0.5342(14) 0.839(4) 0.7719(15) 0.041(4) Uani 0.232(10) 1 d . U P A 1
H16 H 0.5045 0.9036 0.7948 0.049 Uiso 0.232(10) 1 calc R . P A 1
N4 N 0.6450(14) 0.809(4) 0.7619(13) 0.050(4) Uani 0.232(10) 1 d . U P A 1
N3 N 0.6222(12) 0.646(4) 0.7121(13) 0.048(4) Uani 0.232(10) 1 d . U P A 1
C15 C 0.5066(16) 0.672(5) 0.7226(15) 0.045(4) Uani 0.232(10) 1 d . U P A 1
H15 H 0.4583 0.6226 0.7098 0.053 Uiso 0.232(10) 1 calc R . P A 1

loop_
_atom_site_aniso_label
_atom_site_aniso_U_11
_atom_site_aniso_U_22
_atom_site_aniso_U_33
_atom_site_aniso_U_23
_atom_site_aniso_U_13
_atom_site_aniso_U_12
Mn1 0.0255(2) 0.0196(2) 0.0116(3) 0.0009(2) 0.0076(2) 0.0019(2)
S1 0.0402(5) 0.0149(3) 0.0131(5) -0.0005(3) 0.0108(4) -0.0019(4)
O4 0.0312(14) 0.0361(15) 0.0141(14) -0.0054(11) 0.0103(12) -0.0022(12)
O2 0.0512(17) 0.0238(12) 0.0145(14) 0.0032(10) 0.0155(13) 0.0020(11)
O1 0.0332(14) 0.0208(12) 0.0163(14) -0.0051(9) 0.0126(12) -0.0067(10)
N2 0.0238(19) 0.037(2) 0.028(2) -0.0074(16) 0.0025(17) -0.0042(15)
O5 0.111(3) 0.0200(12) 0.0275(17) 0.0012(13) 0.0392(18) 0.0047(17)
O3 0.062(2) 0.0291(15) 0.0195(16) 0.0063(10) 0.0142(16) -0.0054(12)
N6 0.028(2) 0.056(2) 0.026(2) -0.0186(17) 0.0087(18) -0.0080(16)
N1 0.025(2) 0.045(2) 0.030(2) -0.0145(15) 0.0088(18) -0.0003(14)
C3 0.0336(19) 0.0204(16) 0.014(2) 0.0024(13) 0.0086(17) -0.0027(13)
C17 0.051(3) 0.042(2) 0.014(2) -0.0036(18) -0.001(2) -0.015(2)
C6 0.0228(18) 0.0282(18) 0.0143(19) 0.0014(14) 0.0090(16) 0.0016(14)
N5 0.030(2) 0.041(2) 0.024(2) -0.0100(16) 0.0012(18) -0.0063(16)
C2 0.0195(17) 0.0207(15) 0.0133(18) 0.0035(13) 0.0065(15) -0.0011(12)
C8 0.028(3) 0.038(2) 0.028(3) 0.0034(19) 0.008(2) 0.0002(18)
C1 0.0217(19) 0.0212(15) 0.013(2) 0.0010(13) 0.0066(16) 0.0004(13)
C5 0.0228(17) 0.0188(15) 0.0111(17) -0.0036(13) 0.0063(14) -0.0012(13)
C13 0.027(2) 0.032(2) 0.022(2) 0.0012(16) 0.0112(19) 0.0014(16)
C25 0.029(2) 0.038(2) 0.020(2) -0.0030(17) 0.0085(19) -0.0019(17)
C7 0.028(2) 0.049(3) 0.032(3) -0.020(2) 0.006(2) 0.0021(19)
N4A 0.062(4) 0.050(4) 0.028(4) -0.013(3) 0.005(3) -0.018(3)
C24 0.029(3) 0.037(2) 0.026(3) 0.0007(19) 0.006(2) -0.001(2)
C20 0.063(4) 0.040(2) 0.025(3) -0.002(2) 0.016(3) 0.010(2)
C12 0.048(3) 0.036(2) 0.029(3) 0.0038(18) 0.018(2) 0.008(2)
N3A 0.057(4) 0.051(4) 0.034(4) -0.018(3) 0.009(3) -0.024(3)
C22 0.042(4) 0.087(5) 0.079(5) 0.010(4) 0.018(4) 0.030(3)
C11 0.069(4) 0.063(4) 0.060(5) 0.001(3) 0.032(4) 0.033(3)
C9 0.023(3) 0.077(4) 0.062(4) -0.004(3) 0.003(3) 0.009(2)
C18 0.025(2) 0.065(3) 0.031(3) -0.020(2) 0.006(2) 0.001(2)
C14 0.049(3) 0.034(2) 0.021(3) -0.0057(18) 0.003(2) -0.010(2)
C4 0.036(2) 0.0174(15) 0.016(2) -0.0030(14) 0.0107(18) -0.0039(15)
C23 0.031(3) 0.072(4) 0.054(4) 0.010(3) 0.003(3) 0.003(2)
C16A 0.081(5) 0.035(4) 0.021(4) 0.001(3) -0.005(4) -0.011(3)
C21 0.085(5) 0.067(4) 0.052(4) 0.009(3) 0.033(4) 0.048(4)
C15A 0.073(4) 0.032(3) 0.028(4) -0.003(3) -0.001(4) -0.013(3)
C10 0.041(4) 0.117(7) 0.083(5) 0.006(5) 0.017(4) 0.039(4)
C16 0.049(7) 0.036(8) 0.031(8) -0.011(6) 0.005(7) -0.012(7)
N4 0.065(7) 0.046(8) 0.027(8) -0.011(6) -0.001(7) -0.012(7)
N3 0.061(7) 0.042(7) 0.033(8) -0.011(6) 0.005(7) -0.013(7)
C15 0.048(7) 0.042(8) 0.030(8) -0.012(7) -0.006(7) -0.014(7)

loop_
_atom_type_symbol
_atom_type_description
_atom_type_scat_dispersion_real
_atom_type_scat_dispersion_imag
_atom_type_scat_source
C C 0.0033 0.0016 'International Tables Vol C Tables 4.2.6.8 and 6.1.1.4'
H H 0.0000 0.0000 'International Tables Vol C Tables 4.2.6.8 and 6.1.1.4'
Mn Mn 0.3368 0.7283 'International Tables Vol C Tables 4.2.6.8 and 6.1.1.4'
N N 0.0061 0.0033 'International Tables Vol C Tables 4.2.6.8 and 6.1.1.4'
O O 0.0106 0.0060 'International Tables Vol C Tables 4.2.6.8 and 6.1.1.4'
S S 0.1246 0.1234 'International Tables Vol C Tables 4.2.6.8 and 6.1.1.4'

loop_
_geom_angle_atom_site_label_1
_geom_angle_atom_site_label_2
_geom_angle_atom_site_label_3
_geom_angle
_geom_angle_site_symmetry_1
_geom_angle_site_symmetry_3
O4 Mn1 O2 118.16(10) . 2
O4 Mn1 O1 174.44(11) . 2
O4 Mn1 O5 96.30(11) . .
O4 Mn1 N6 86.39(13) . 4_464
O4 Mn1 N1 93.89(12) . .
O4 Mn1 C1 146.40(11) . 2
O2 Mn1 O1 58.00(8) 2 2
O2 Mn1 N6 97.81(12) 2 4_464
O2 Mn1 N1 86.99(13) 2 .
O2 Mn1 C1 29.31(10) 2 2
O1 Mn1 C1 29.15(10) 2 2
O5 Mn1 O2 145.00(11) . 2
O5 Mn1 O1 87.17(10) . 2
O5 Mn1 N6 89.80(16) . 4_464
O5 Mn1 N1 84.63(17) . .
O5 Mn1 C1 115.70(11) . 2
N6 Mn1 O1 98.00(12) 4_464 2
N6 Mn1 N1 174.42(12) 4_464 .
N6 Mn1 C1 102.84(12) 4_464 2
N1 Mn1 O1 82.08(12) . 2
N1 Mn1 C1 79.97(13) . 2
C5 S1 C2 91.82(16) . .
C6 O4 Mn1 132.0(2) . .
C1 O2 Mn1 90.1(2) . 2_554
C1 O1 Mn1 88.4(2) . 2_554
C8 N2 C14 130.1(4) . .
C7 N2 C8 105.2(4) . .
C7 N2 C14 124.7(4) . .
C25 N6 Mn1 136.5(3) . 4_565
C18 N6 Mn1 115.9(3) . 4_565
C18 N6 C25 105.3(4) . .
C13 N1 Mn1 134.2(3) . .
C7 N1 Mn1 118.9(3) . .
C7 N1 C13 105.6(4) . .
C2 C3 C4 112.2(3) . .
N4A C17 N5 117.1(5) . .
N4A C17 C16A 124.9(6) . .
C16A C17 N5 118.0(6) . .
C16 C17 N5 119.7(12) . .
C16 C17 N4 121.4(16) . .
N4 C17 N5 118.7(11) . .
O4 C6 C5 117.1(3) . .
O3 C6 O4 126.7(3) . .
O3 C6 C5 116.2(3) . .
C24 N5 C17 130.4(4) . .
C18 N5 C17 122.7(4) . .
C18 N5 C24 106.9(4) . .
C3 C2 S1 111.9(3) . .
C3 C2 C1 129.8(3) . .
C1 C2 S1 118.2(3) . .
C13 C8 N2 105.7(4) . .
C9 C8 N2 133.5(5) . .
C9 C8 C13 120.8(5) . .
O2 C1 Mn1 60.60(19) . 2_554
O2 C1 C2 119.8(3) . .
O1 C1 Mn1 62.44(18) . 2_554
O1 C1 O2 121.6(3) . .
O1 C1 C2 118.6(3) . .
C2 C1 Mn1 165.1(2) . 2_554
C6 C5 S1 119.0(3) . .
C4 C5 S1 111.5(3) . .
C4 C5 C6 129.5(3) . .
N1 C13 C8 109.5(4) . .
C12 C13 N1 129.2(4) . .
C12 C13 C8 121.3(4) . .
N6 C25 C24 109.4(4) . .
C20 C25 N6 129.4(4) . .
C20 C25 C24 121.2(4) . .
N1 C7 N2 114.0(4) . .
C17 N4A N3A 117.7(7) . .
C25 C24 N5 104.8(4) . .
C23 C24 N5 133.2(5) . .
C23 C24 C25 121.9(5) . .
C21 C20 C25 116.0(5) . .
C11 C12 C13 118.1(5) . .
C14 N3A N4A 118.2(7) . .
C23 C22 C21 122.5(6) . .
C12 C11 C10 120.6(6) . .
C10 C9 C8 116.9(6) . .
N6 C18 N5 113.5(4) . .
N3A C14 N2 115.3(5) . .
N3A C14 C15A 122.4(6) . .
C15A C14 N2 122.2(5) . .
N3 C14 N2 120.2(10) . .
C15 C14 N2 113.6(13) . .
C15 C14 N3 126.2(16) . .
C5 C4 C3 112.6(3) . .
C22 C23 C24 116.1(6) . .
C17 C16A C15A 117.2(8) . .
C20 C21 C22 122.1(6) . .
C14 C15A C16A 119.5(8) . .
C9 C10 C11 122.2(6) . .
C17 C16 C15 121(2) . .
C17 N4 N3 121(2) . .
N4 N3 C14 114.5(19) . .
C14 C15 C16 115(2) . .

loop_
_geom_bond_atom_site_label_1
_geom_bond_atom_site_label_2
_geom_bond_distance
_geom_bond_site_symmetry_2
Mn1 O4 2.087(3) .
Mn1 O2 2.249(3) 2
Mn1 O1 2.290(3) 2
Mn1 O5 2.113(2) .
Mn1 N6 2.267(4) 4_464
Mn1 N1 2.274(4) .
Mn1 C1 2.582(4) 2
S1 C2 1.712(3) .
S1 C5 1.710(3) .
O4 C6 1.255(4) .
O2 Mn1 2.249(3) 2_554
O2 C1 1.264(4) .
O1 Mn1 2.290(3) 2_554
O1 C1 1.258(4) .
N2 C8 1.399(6) .
N2 C7 1.369(6) .
N2 C14 1.412(6) .
O3 C6 1.247(5) .
N6 Mn1 2.267(4) 4_565
N6 C25 1.398(6) .
N6 C18 1.307(6) .
N1 C13 1.383(6) .
N1 C7 1.297(6) .
C3 C2 1.365(5) .
C3 C4 1.416(5) .
C17 N5 1.421(6) .
C17 N4A 1.317(9) .
C17 C16A 1.330(11) .
C17 C16 1.30(3) .
C17 N4 1.32(3) .
C6 C5 1.489(5) .
N5 C24 1.401(6) .
N5 C18 1.350(6) .
C2 C1 1.479(5) .
C8 C13 1.397(7) .
C8 C9 1.384(7) .
C1 Mn1 2.582(4) 2_554
C5 C4 1.371(5) .
C13 C12 1.371(6) .
C25 C24 1.400(7) .
C25 C20 1.393(6) .
N4A N3A 1.373(9) .
C24 C23 1.386(8) .
C20 C21 1.378(9) .
C12 C11 1.369(8) .
N3A C14 1.334(10) .
C22 C23 1.367(10) .
C22 C21 1.389(11) .
C11 C10 1.392(11) .
C9 C10 1.374(10) .
C14 C15A 1.340(10) .
C14 N3 1.37(2) .
C14 C15 1.30(3) .
C16A C15A 1.351(10) .
C16 C15 1.39(3) .
N4 N3 1.37(3) .

loop_
_twin_individual_id
_twin_individual_mass_fraction_refined
1 0.63(2)
2 0.37(2)
